data_7056199
loop_
_publ_author_name
'Qiu, Ya-Ru'
'Zhang, Ru-Fen'
'Zhang, Shaoliang'
'Cheng, Shuang'
'Li, Qianli'
'Ma, Chunlin'

_publ_section_title
;
 Novel organotin(IV) Complexes derived from 4-fluorophenyl- selenoacetic
 acid: synthesis, characterization and in vitro cytostatic activity
 evaluation
;
_journal_name_full 'New J. Chem.'
_journal_paper_doi 10.1039/C7NJ00500H
_journal_year 2017
_chemical_formula_sum 'C11 H15 F O2 S Sn'
_chemical_formula_weight 348.98
_space_group_crystal_system monoclinic
_space_group_IT_number 14
_space_group_name_Hall '-P 2ybc'
_space_group_name_H-M_alt 'P 1 21/c 1'
_symmetry_space_group_name_Hall '-P 2ybc'
_symmetry_space_group_name_H-M 'P 1 21/c 1'
_atom_sites_solution_hydrogens geom
_audit_creation_method SHELXL-2014/7
_audit_update_record
;
2017-05-10 deposited with the CCDC.
2017-05-18 downloaded from the CCDC.
;
_cell_angle_alpha 90
_cell_angle_beta 107.192(2)
_cell_angle_gamma 90
_cell_formula_units_Z 4
_cell_length_a 11.0008(11)
_cell_length_b 10.2461(9)
_cell_length_c 13.0833(12)
_cell_measurement_reflns_used 2495
_cell_measurement_temperature 298(2)
_cell_measurement_theta_max 24.193
_cell_measurement_theta_min 2.569
_cell_volume 1408.8(2)
_computing_cell_refinement 'Bruker SMART'
_computing_data_collection 'Bruker SMART'
_computing_data_reduction 'Bruker SAINT'
_computing_molecular_graphics 'Bruker SHELXTL'
_computing_publication_material 'Bruker SHELXTL'
_computing_structure_refinement 'SHELXL-2014/7 (Sheldrick, 2014)'
_computing_structure_solution 'SHELXL-2014/7 (Sheldrick, 1990)'
_diffrn_ambient_temperature 298(2)
_diffrn_measured_fraction_theta_full 0.998
_diffrn_measured_fraction_theta_max 0.998
_diffrn_measurement_device_type 'CCD area detector'
_diffrn_measurement_method 'phi and omega scans'
_diffrn_radiation_type MoK\a
_diffrn_radiation_wavelength 0.71073
_diffrn_reflns_av_R_equivalents 0.0598
_diffrn_reflns_av_unetI/netI 0.0565
_diffrn_reflns_Laue_measured_fraction_full 0.998
_diffrn_reflns_Laue_measured_fraction_max 0.998
_diffrn_reflns_limit_h_max 13
_diffrn_reflns_limit_h_min -9
_diffrn_reflns_limit_k_max 11
_diffrn_reflns_limit_k_min -12
_diffrn_reflns_limit_l_max 13
_diffrn_reflns_limit_l_min -15
_diffrn_reflns_number 6851
_diffrn_reflns_point_group_measured_fraction_full 0.998
_diffrn_reflns_point_group_measured_fraction_max 0.998
_diffrn_reflns_theta_full 25.019
_diffrn_reflns_theta_max 25.019
_diffrn_reflns_theta_min 2.570
_exptl_absorpt_coefficient_mu 1.958
_exptl_absorpt_correction_T_max 0.6727
_exptl_absorpt_correction_T_min 0.4662
_exptl_absorpt_correction_type multi-scan
_exptl_absorpt_process_details sadabs
_exptl_crystal_colour colourless
_exptl_crystal_density_diffrn 1.645
_exptl_crystal_description block
_exptl_crystal_F_000 688
_exptl_crystal_size_max 0.460
_exptl_crystal_size_mid 0.380
_exptl_crystal_size_min 0.220
_refine_diff_density_max 1.134
_refine_diff_density_min -0.716
_refine_diff_density_rms 0.089
_refine_ls_extinction_method none
_refine_ls_goodness_of_fit_ref 1.073
_refine_ls_hydrogen_treatment constr
_refine_ls_matrix_type full
_refine_ls_number_parameters 206
_refine_ls_number_reflns 2475
_refine_ls_number_restraints 37
_refine_ls_restrained_S_all 1.083
_refine_ls_R_factor_all 0.0681
_refine_ls_R_factor_gt 0.0388
_refine_ls_shift/su_max 0.008
_refine_ls_shift/su_mean 0.001
_refine_ls_structure_factor_coef Fsqd
_refine_ls_weighting_details 'w=1/[\s^2^(Fo^2^)+(0.0282P)^2^+1.3861P] where P=(Fo^2^+2Fc^2^)/3'
_refine_ls_weighting_scheme calc
_refine_ls_wR_factor_gt 0.0821
_refine_ls_wR_factor_ref 0.0975
_reflns_Friedel_coverage 0.000
_reflns_number_gt 1713
_reflns_number_total 2475
_reflns_threshold_expression 'I > 2\s(I)'
_cod_data_source_file c7nj00500h2.cif
_cod_data_source_block 160416c
_cod_database_code 7056199
_shelx_shelxl_version_number 2014/7
_shelx_space_group_comment
;
The symmetry employed for this shelxl refinement is uniquely defined
by the following loop, which should always be used as a source of
symmetry information in preference to the above space-group names.
They are only intended as comments.
;
_shelx_estimated_absorpt_t_min 0.466
_shelx_estimated_absorpt_t_max 0.673

loop_
_space_group_symop_operation_xyz
'x, y, z'
'-x, y+1/2, -z+1/2'
'-x, -y, -z'
'x, -y-1/2, z-1/2'

loop_
_atom_site_label
_atom_site_type_symbol
_atom_site_fract_x
_atom_site_fract_y
_atom_site_fract_z
_atom_site_U_iso_or_equiv
_atom_site_adp_type
_atom_site_occupancy
_atom_site_site_symmetry_order
_atom_site_calc_flag
_atom_site_refinement_flags_posn
_atom_site_refinement_flags_adp
_atom_site_refinement_flags_occupancy
_atom_site_disorder_assembly
_atom_site_disorder_group
Sn1 Sn 1.04536(4) 0.08764(4) 0.21904(3) 0.05747(18) Uani 1 1 d . . . . .
S1 S 0.6646(3) 0.2327(3) 0.3749(2) 0.0989(9) Uani 0.703(3) 1 d D . P A 1
F1 F 0.3774(12) 0.217(3) -0.0792(9) 0.210(7) Uani 0.703(3) 1 d D . P A 1
S1' S 0.7280(7) 0.0947(7) 0.3363(6) 0.0989(9) Uani 0.297(3) 1 d D . P A 2
F1' F 0.338(3) 0.242(10) -0.049(2) 0.210(7) Uani 0.297(3) 1 d D . P A 2
O1 O 0.9553(4) 0.2743(4) 0.2783(3) 0.0807(12) Uani 1 1 d . . . . .
O2 O 0.8608(4) 0.4309(4) 0.3436(3) 0.0695(11) Uani 1 1 d . . . . .
C1 C 0.5814(8) 0.2285(13) 0.2386(9) 0.087(5) Uani 0.703(3) 1 d D . P A 1
C2 C 0.5737(14) 0.3295(13) 0.1691(13) 0.127(8) Uani 0.703(3) 1 d D . P A 1
H2 H 0.6162 0.4071 0.1938 0.152 Uiso 0.703(3) 1 calc R U P A 1
C3 C 0.5043(16) 0.3186(14) 0.0634(13) 0.146(9) Uani 0.703(3) 1 d D . P A 1
H3 H 0.5002 0.3883 0.0170 0.175 Uiso 0.703(3) 1 calc R U P A 1
C4 C 0.4408(12) 0.2045(16) 0.0264(10) 0.119(5) Uani 0.703(3) 1 d D . P A 1
C5 C 0.4492(16) 0.1026(16) 0.0954(14) 0.132(9) Uani 0.703(3) 1 d D . P A 1
H5 H 0.4071 0.0249 0.0709 0.159 Uiso 0.703(3) 1 calc R U P A 1
C6 C 0.5193(15) 0.1143(13) 0.2005(12) 0.127(7) Uani 0.703(3) 1 d D . P A 1
H6 H 0.5249 0.0441 0.2467 0.152 Uiso 0.703(3) 1 calc R U P A 1
C7 C 0.8293(14) 0.2037(13) 0.3753(12) 0.075(3) Uani 0.703(3) 1 d . . P A 1
H7A H 0.8816 0.1901 0.4485 0.091 Uiso 0.703(3) 1 calc R U P A 1
H7B H 0.8323 0.1245 0.3355 0.091 Uiso 0.703(3) 1 calc R U P A 1
C7' C 0.797(4) 0.240(4) 0.397(3) 0.075(3) Uani 0.297(3) 1 d . . P A 2
H7'A H 0.7306 0.2997 0.4020 0.091 Uiso 0.297(3) 1 calc R U P A 2
H7'B H 0.8507 0.2219 0.4687 0.091 Uiso 0.297(3) 1 calc R U P A 2
C8 C 0.8831(6) 0.3111(7) 0.3288(5) 0.0693(17) Uani 1 1 d . . . . .
C9 C 1.1493(7) 0.2257(7) 0.1569(7) 0.104(2) Uani 1 1 d . . . . .
H9A H 1.1392 0.2065 0.0830 0.156 Uiso 1 1 calc R U . . .
H9B H 1.2378 0.2211 0.1967 0.156 Uiso 1 1 calc R U . . .
H9C H 1.1178 0.3119 0.1629 0.156 Uiso 1 1 calc R U . . .
C10 C 1.1176(7) 0.0318(7) 0.3814(5) 0.089(2) Uani 1 1 d . . . . .
H10A H 1.0490 0.0020 0.4068 0.133 Uiso 1 1 calc R U . . .
H10B H 1.1582 0.1053 0.4232 0.133 Uiso 1 1 calc R U . . .
H10C H 1.1784 -0.0373 0.3879 0.133 Uiso 1 1 calc R U . . .
C11 C 0.8622(6) 0.0367(7) 0.1220(5) 0.0823(19) Uani 1 1 d . . . . .
H11A H 0.8235 -0.0219 0.1605 0.124 Uiso 1 1 calc R U . . .
H11B H 0.8685 -0.0051 0.0582 0.124 Uiso 1 1 calc R U . . .
H11C H 0.8111 0.1140 0.1033 0.124 Uiso 1 1 calc R U . . .
C1' C 0.6134(13) 0.162(2) 0.2236(12) 0.074(8) Uani 0.297(3) 1 d D . P A 2
C2' C 0.599(2) 0.293(2) 0.203(2) 0.080(12) Uani 0.297(3) 1 d D . P A 2
H2' H 0.6508 0.3523 0.2503 0.096 Uiso 0.297(3) 1 calc R U P A 2
C3' C 0.509(3) 0.338(2) 0.113(3) 0.121(17) Uani 0.297(3) 1 d D . P A 2
H3' H 0.4996 0.4270 0.0991 0.145 Uiso 0.297(3) 1 calc R U P A 2
C4' C 0.434(2) 0.250(4) 0.0434(19) 0.119(5) Uani 0.297(3) 1 d D . P A 2
C5' C 0.448(2) 0.118(3) 0.064(2) 0.11(2) Uani 0.297(3) 1 d D . P A 2
H5' H 0.3972 0.0593 0.0158 0.136 Uiso 0.297(3) 1 calc R U P A 2
C6' C 0.537(2) 0.074(2) 0.155(2) 0.093(11) Uani 0.297(3) 1 d D . P A 2
H6' H 0.5455 -0.0149 0.1691 0.112 Uiso 0.297(3) 1 calc R U P A 2

loop_
_atom_site_aniso_label
_atom_site_aniso_U_11
_atom_site_aniso_U_22
_atom_site_aniso_U_33
_atom_site_aniso_U_23
_atom_site_aniso_U_13
_atom_site_aniso_U_12
Sn1 0.0769(3) 0.0458(3) 0.0536(3) 0.00435(19) 0.0254(2) -0.0006(2)
S1 0.120(2) 0.0952(19) 0.110(2) -0.0076(16) 0.0774(18) -0.0186(16)
F1 0.151(9) 0.275(18) 0.159(9) 0.022(13) -0.023(7) -0.023(13)
S1' 0.120(2) 0.0952(19) 0.110(2) -0.0076(16) 0.0774(18) -0.0186(16)
F1' 0.151(9) 0.275(18) 0.159(9) 0.022(13) -0.023(7) -0.023(13)
O1 0.106(3) 0.054(3) 0.094(3) -0.002(2) 0.048(3) 0.001(2)
O2 0.087(3) 0.056(3) 0.079(3) 0.000(2) 0.045(2) -0.007(2)
C1 0.066(8) 0.067(9) 0.160(14) -0.001(9) 0.080(8) 0.000(6)
C2 0.085(13) 0.101(11) 0.166(19) 0.010(13) -0.008(12) -0.002(11)
C3 0.147(17) 0.108(14) 0.144(18) 0.018(12) -0.017(13) -0.014(12)
C4 0.084(7) 0.105(13) 0.144(12) 0.011(10) -0.002(7) 0.011(8)
C5 0.12(2) 0.088(13) 0.18(2) 0.016(15) 0.040(18) -0.011(13)
C6 0.143(16) 0.122(14) 0.137(15) 0.008(12) 0.076(13) -0.015(12)
C7 0.086(9) 0.062(9) 0.088(8) 0.005(6) 0.041(5) 0.003(6)
C7' 0.086(9) 0.062(9) 0.088(8) 0.005(6) 0.041(5) 0.003(6)
C8 0.081(4) 0.058(4) 0.068(4) 0.006(3) 0.020(3) -0.004(3)
C9 0.122(6) 0.069(5) 0.144(7) 0.010(5) 0.075(5) -0.013(4)
C10 0.121(6) 0.089(5) 0.051(4) 0.001(4) 0.016(4) 0.012(4)
C11 0.088(4) 0.094(5) 0.061(4) -0.006(4) 0.016(3) -0.003(4)
C1' 0.036(12) 0.10(2) 0.099(19) 0.020(17) 0.046(13) 0.011(14)
C2' 0.059(19) 0.11(3) 0.061(17) 0.01(2) 0.008(14) 0.023(19)
C3' 0.05(2) 0.14(3) 0.15(4) -0.04(3) -0.02(2) -0.01(2)
C4' 0.084(7) 0.105(13) 0.144(12) 0.011(10) -0.002(7) 0.011(8)
C5' 0.07(3) 0.18(6) 0.069(18) 0.03(3) -0.012(16) 0.01(3)
C6' 0.058(16) 0.12(3) 0.09(2) -0.01(2) 0.014(16) -0.012(17)

loop_
_atom_type_symbol
_atom_type_description
_atom_type_scat_dispersion_real
_atom_type_scat_dispersion_imag
_atom_type_scat_source
C C 0.0033 0.0016 'International Tables Vol C Tables 4.2.6.8 and 6.1.1.4'
H H 0.0000 0.0000 'International Tables Vol C Tables 4.2.6.8 and 6.1.1.4'
O O 0.0106 0.0060 'International Tables Vol C Tables 4.2.6.8 and 6.1.1.4'
Sn Sn -0.6537 1.4246 'International Tables Vol C Tables 4.2.6.8 and 6.1.1.4'
S S 0.1246 0.1234 'International Tables Vol C Tables 4.2.6.8 and 6.1.1.4'
F F 0.0171 0.0103 'International Tables Vol C Tables 4.2.6.8 and 6.1.1.4'

loop_
_geom_angle_atom_site_label_1
_geom_angle_atom_site_label_2
_geom_angle_atom_site_label_3
_geom_angle
_geom_angle_site_symmetry_1
_geom_angle_site_symmetry_3
C11 Sn1 C10 123.2(3) . .
C11 Sn1 C9 117.5(3) . .
C10 Sn1 C9 118.6(3) . .
C11 Sn1 O2 93.8(2) . 2_745
C10 Sn1 O2 95.6(2) . 2_745
C9 Sn1 O2 88.8(2) . 2_745
C11 Sn1 O1 88.8(2) . .
C10 Sn1 O1 87.7(2) . .
C9 Sn1 O1 85.0(2) . .
O2 Sn1 O1 173.77(14) 2_745 .
C1 S1 C7 102.6(5) . .
C7' S1' C1' 98.7(17) . .
C8 O1 Sn1 144.6(4) . .
C8 O2 Sn1 120.9(4) . 2_755
C2 C1 C6 118.7(10) . .
C2 C1 S1 124.9(11) . .
C6 C1 S1 116.5(12) . .
C1 C2 C3 121.1(11) . .
C2 C3 C4 119.8(11) . .
F1 C4 C5 131(2) . .
F1 C4 C3 109.5(19) . .
C5 C4 C3 119.3(10) . .
C4 C5 C6 120.4(10) . .
C5 C6 C1 120.8(10) . .
C8 C7 S1 113.4(8) . .
C8 C7' S1' 111.9(19) . .
O1 C8 O2 123.9(6) . .
O1 C8 C7 113.3(7) . .
O2 C8 C7 122.6(7) . .
O1 C8 C7' 136.0(12) . .
O2 C8 C7' 100.0(12) . .
C2' C1' C6' 120.2(12) . .
C2' C1' S1' 123.8(17) . .
C6' C1' S1' 116.0(18) . .
C1' C2' C3' 120.5(12) . .
C2' C3' C4' 119.3(12) . .
F1' C4' C5' 98(5) . .
F1' C4' C3' 142(5) . .
C5' C4' C3' 120.4(13) . .
C4' C5' C6' 120.3(13) . .
C1' C6' C5' 119.5(12) . .

loop_
_geom_bond_atom_site_label_1
_geom_bond_atom_site_label_2
_geom_bond_distance
_geom_bond_site_symmetry_2
Sn1 C11 2.105(6) .
Sn1 C10 2.116(6) .
Sn1 C9 2.126(7) .
Sn1 O2 2.194(4) 2_745
Sn1 O1 2.386(5) .
S1 C1 1.748(11) .
S1 C7 1.835(13) .
F1 C4 1.358(9) .
S1' C7' 1.75(4) .
S1' C1' 1.772(15) .
F1' C4' 1.350(10) .
O1 C8 1.232(7) .
O2 C8 1.278(7) .
O2 Sn1 2.194(4) 2_755
C1 C2 1.363(9) .
C1 C6 1.371(9) .
C2 C3 1.373(9) .
C3 C4 1.375(9) .
C4 C5 1.365(9) .
C5 C6 1.369(9) .
C7 C8 1.464(15) .
C7' C8 1.64(4) .
C1' C2' 1.371(9) .
C1' C6' 1.373(9) .
C2' C3' 1.375(10) .
C3' C4' 1.375(10) .
C4' C5' 1.369(10) .
C5' C6' 1.376(10) .

loop_
_geom_torsion_atom_site_label_1
_geom_torsion_atom_site_label_2
_geom_torsion_atom_site_label_3
_geom_torsion_atom_site_label_4
_geom_torsion
_geom_torsion_site_symmetry_1
C7 S1 C1 C2 -80.4(8) .
C7 S1 C1 C6 100.0(8) .
C6 C1 C2 C3 0.8(5) .
S1 C1 C2 C3 -178.8(4) .
C1 C2 C3 C4 0.2(5) .
C2 C3 C4 F1 179.0(6) .
C2 C3 C4 C5 -0.8(12) .
F1 C4 C5 C6 -179.3(11) .
C3 C4 C5 C6 0.5(16) .
C4 C5 C6 C1 0.5(16) .
C2 C1 C6 C5 -1.1(12) .
S1 C1 C6 C5 178.5(9) .
C1 S1 C7 C8 67.8(10) .
C1' S1' C7' C8 -71(2) .
Sn1 O1 C8 O2 179.1(4) .
Sn1 O1 C8 C7 1.9(12) .
Sn1 O1 C8 C7' 2(3) .
Sn1 O2 C8 O1 -1.2(9) 2_755
Sn1 O2 C8 C7 175.7(8) 2_755
Sn1 O2 C8 C7' 176.7(16) 2_755
S1 C7 C8 O1 -144.1(7) .
S1 C7 C8 O2 38.7(13) .
S1' C7' C8 O1 -38(4) .
S1' C7' C8 O2 144.5(18) .
C7' S1' C1' C2' 0.8(16) .
C7' S1' C1' C6' -179.7(16) .
C6' C1' C2' C3' -0.5(6) .
S1' C1' C2' C3' 179.0(5) .
C1' C2' C3' C4' -0.1(6) .
C2' C3' C4' F1' -179.9(15) .
C2' C3' C4' C5' 0.0(14) .
F1' C4' C5' C6' -179.2(12) .
C3' C4' C5' C6' 0.8(18) .
C2' C1' C6' C5' 1.2(13) .
S1' C1' C6' C5' -178.3(10) .
C4' C5' C6' C1' -1.4(18) .
